data_4502205
loop_
_publ_author_name
'Peng, Guo'
'Qiu, Yong-Cai'
'Liu, Zhi-Hui'
'Liu, Biao'
'Deng, Hong'

_publ_contact_author
;
 Hong Deng
 School of Chemistry and Environment
 South China Nomal University 
 Guangzhou 510006
 P. R. China
;
_publ_section_title
;
 Spontaneous Assembly of d--f Coordination Frameworks: Syntheses,
 Structures, and Photoluminescence
;
_journal_coden_ASTM CGDEFU
_journal_issue 1
_journal_name_full 'Crystal Growth & Design'
_journal_page_first 114
_journal_page_last 121
_journal_paper_doi 10.1021/cg900571v
_journal_volume 10
_journal_year 2010
_chemical_formula_moiety 'C11 H5 Ag Eu N2 O8'
_chemical_formula_sum 'C11 H5 Ag Eu N2 O8'
_chemical_formula_weight 553.00
_space_group_IT_number 14
_symmetry_cell_setting monoclinic
_symmetry_space_group_name_Hall '-P 2ybc'
_symmetry_space_group_name_H-M 'P 1 21/c 1'
_atom_sites_solution_hydrogens geom
_atom_sites_solution_primary direct
_atom_sites_solution_secondary difmap
_audit_creation_method SHELXL-97
_cell_angle_alpha 90.00
_cell_angle_beta 104.247(3)
_cell_angle_gamma 90.00
_cell_formula_units_Z 4
_cell_length_a 10.9079(5)
_cell_length_b 16.5599(8)
_cell_length_c 7.5525(4)
_cell_measurement_reflns_used 2374
_cell_measurement_temperature 296(2)
_cell_measurement_theta_max 25.20
_cell_measurement_theta_min 1.93
_cell_volume 1322.28(11)
_computing_cell_refinement 'Apex2 (Bruker, 2005)'
_computing_data_collection 'Apex2 (Bruker, 2005)'
_computing_data_reduction 'Apex2 (Bruker, 2005)'
_computing_molecular_graphics 'SHELXTL 6.12'
_computing_publication_material 'SHELXTL 6.12'
_computing_structure_refinement 'SHELXTL 6.12'
_computing_structure_solution 'SHELXTL 6.12 (Bruker, 2000-2003)'
_diffrn_ambient_temperature 296(2)
_diffrn_measured_fraction_theta_full 0.999
_diffrn_measured_fraction_theta_max 0.999
_diffrn_measurement_device_type 'Bruker AXS SMART APEX CCD diffractometer'
_diffrn_measurement_method '\w scans'
_diffrn_radiation_monochromator graphite
_diffrn_radiation_source 'fine-focus sealed tube'
_diffrn_radiation_type MoK\a
_diffrn_radiation_wavelength 0.71073
_diffrn_reflns_av_R_equivalents 0.0526
_diffrn_reflns_av_sigmaI/netI 0.0390
_diffrn_reflns_limit_h_max 12
_diffrn_reflns_limit_h_min -13
_diffrn_reflns_limit_k_max 19
_diffrn_reflns_limit_k_min -19
_diffrn_reflns_limit_l_max 8
_diffrn_reflns_limit_l_min -9
_diffrn_reflns_number 15534
_diffrn_reflns_theta_full 25.20
_diffrn_reflns_theta_max 25.20
_diffrn_reflns_theta_min 1.93
_diffrn_standards_number 0
_exptl_absorpt_coefficient_mu 6.228
_exptl_absorpt_correction_T_max 0.5327
_exptl_absorpt_correction_T_min 0.4761
_exptl_absorpt_correction_type multi-scan
_exptl_absorpt_process_details 'Apex2 (Bruker, 2005)'
_exptl_crystal_colour colorless
_exptl_crystal_density_diffrn 2.778
_exptl_crystal_density_method 'not measured'
_exptl_crystal_description block
_exptl_crystal_F_000 1036
_exptl_crystal_size_max 0.15
_exptl_crystal_size_mid 0.10
_exptl_crystal_size_min 0.10
_refine_diff_density_max 1.188
_refine_diff_density_min -0.922
_refine_diff_density_rms 0.151
_refine_ls_extinction_method none
_refine_ls_goodness_of_fit_ref 1.052
_refine_ls_hydrogen_treatment constr
_refine_ls_matrix_type full
_refine_ls_number_parameters 208
_refine_ls_number_reflns 2374
_refine_ls_number_restraints 0
_refine_ls_restrained_S_all 1.052
_refine_ls_R_factor_all 0.0379
_refine_ls_R_factor_gt 0.0278
_refine_ls_shift/su_max 0.001
_refine_ls_shift/su_mean 0.000
_refine_ls_structure_factor_coef Fsqd
_refine_ls_weighting_details 'calc w=1/[\s^2^(Fo^2^)+(0.0198P)^2^+1.7174P] where P=(Fo^2^+2Fc^2^)/3'
_refine_ls_weighting_scheme calc
_refine_ls_wR_factor_gt 0.0508
_refine_ls_wR_factor_ref 0.0539
_reflns_number_gt 1979
_reflns_number_total 2374
_reflns_threshold_expression >2sigma(I)
_cod_data_source_file cg900571v_si_003.cif
_cod_data_source_block 6
_cod_original_sg_symbol_Hall -P2ybc
_cod_original_sg_symbol_H-M P21/c
_cod_database_code 4502205

loop_
_symmetry_equiv_pos_as_xyz
'x, y, z'
'-x, y+1/2, -z+1/2'
'-x, -y, -z'
'x, -y-1/2, z-1/2'

loop_
_atom_site_label
_atom_site_type_symbol
_atom_site_fract_x
_atom_site_fract_y
_atom_site_fract_z
_atom_site_U_iso_or_equiv
_atom_site_adp_type
_atom_site_occupancy
_atom_site_symmetry_multiplicity
_atom_site_calc_flag
_atom_site_refinement_flags
Ag1 Ag 0.22606(4) 0.64380(3) 0.89534(7) 0.03784(15) Uani 1 1 d .
C1 C 0.5058(5) 0.8159(3) 0.6130(8) 0.0324(15) Uani 1 1 d .
H1 H 0.5272 0.8702 0.6130 0.039 Uiso 1 1 calc R
C2 C 0.5224(5) 0.6863(3) 0.6659(8) 0.0285(14) Uani 1 1 d .
C3 C 0.5593(5) 0.6085(3) 0.7251(9) 0.0343(16) Uani 1 1 d .
H3 H 0.6421 0.5962 0.7861 0.041 Uiso 1 1 calc R
C4 C 0.4653(5) 0.5508(3) 0.6877(8) 0.0337(15) Uani 1 1 d .
H4 H 0.4850 0.4980 0.7267 0.040 Uiso 1 1 calc R
C5 C 0.3399(5) 0.5691(3) 0.5921(8) 0.0236(13) Uani 1 1 d .
C6 C 0.3074(5) 0.6463(3) 0.5280(7) 0.0242(13) Uani 1 1 d .
H6 H 0.2260 0.6584 0.4608 0.029 Uiso 1 1 calc R
C7 C 0.4005(5) 0.7049(3) 0.5677(8) 0.0234(13) Uani 1 1 d .
C8 C 0.2411(5) 0.5057(3) 0.5780(7) 0.0232(13) Uani 1 1 d .
C9 C 0.0557(5) 0.5282(3) 0.9994(8) 0.0205(13) Uani 1 1 d .
C10 C 0.0031(5) 0.2279(3) 0.8309(7) 0.0181(12) Uani 1 1 d .
C11 C 0.1245(5) 0.2608(3) 0.9619(7) 0.0195(12) Uani 1 1 d .
Eu1 Eu 0.05324(2) 0.400884(14) 0.66384(4) 0.01657(9) Uani 1 1 d .
N1 N 0.3925(4) 0.7886(2) 0.5342(6) 0.0258(11) Uani 1 1 d .
N2 N 0.5876(4) 0.7593(3) 0.6931(7) 0.0324(12) Uani 1 1 d .
H2 H 0.6654 0.7664 0.7502 0.039 Uiso 1 1 calc R
O1 O 0.2684(3) 0.4408(2) 0.6655(5) 0.0276(9) Uani 1 1 d .
O2 O 0.1258(3) 0.51772(19) 0.4882(5) 0.0206(8) Uani 1 1 d .
O3 O 0.1140(3) 0.51546(19) 0.8772(5) 0.0227(9) Uani 1 1 d .
O4 O 0.0790(3) 0.5837(2) 1.1135(5) 0.0252(9) Uani 1 1 d .
O5 O 0.1602(3) 0.33022(19) 0.9366(5) 0.0248(9) Uani 1 1 d .
O6 O -0.0505(3) 0.27216(19) 0.6990(5) 0.0224(9) Uani 1 1 d .
O7 O 0.1759(3) 0.2131(2) 1.0861(5) 0.0261(9) Uani 1 1 d .
O8 O -0.0325(3) 0.15852(19) 0.8616(5) 0.0228(9) Uani 1 1 d .

loop_
_atom_site_aniso_label
_atom_site_aniso_U_11
_atom_site_aniso_U_22
_atom_site_aniso_U_33
_atom_site_aniso_U_23
_atom_site_aniso_U_13
_atom_site_aniso_U_12
Ag1 0.0260(3) 0.0279(3) 0.0527(3) 0.0016(2) -0.0037(2) -0.0079(2)
C1 0.028(4) 0.025(3) 0.039(4) -0.004(3) -0.003(3) -0.006(3)
C2 0.026(3) 0.027(3) 0.032(4) 0.004(3) 0.006(3) -0.003(2)
C3 0.015(3) 0.030(3) 0.051(4) 0.005(3) -0.006(3) 0.006(2)
C4 0.025(4) 0.024(3) 0.048(4) 0.012(3) 0.002(3) 0.002(3)
C5 0.022(3) 0.018(3) 0.030(3) 0.001(2) 0.006(3) -0.002(2)
C6 0.016(3) 0.025(3) 0.027(3) 0.003(2) -0.004(3) 0.000(2)
C7 0.018(3) 0.021(3) 0.027(3) -0.002(2) -0.003(3) 0.001(2)
C8 0.025(3) 0.023(3) 0.021(3) -0.001(2) 0.005(3) -0.001(2)
C9 0.023(3) 0.014(3) 0.022(3) 0.004(2) -0.001(3) 0.003(2)
C10 0.025(3) 0.014(3) 0.014(3) -0.001(2) 0.003(2) 0.000(2)
C11 0.020(3) 0.015(3) 0.022(3) 0.000(2) 0.001(3) 0.002(2)
Eu1 0.01863(16) 0.01020(13) 0.01870(16) -0.00005(11) 0.00043(12) -0.00016(11)
N1 0.020(3) 0.020(2) 0.033(3) 0.002(2) -0.002(2) -0.002(2)
N2 0.018(3) 0.027(3) 0.046(3) 0.005(2) -0.004(2) -0.004(2)
O1 0.023(2) 0.0186(19) 0.041(3) 0.0071(18) 0.0064(19) -0.0006(16)
O2 0.016(2) 0.0192(18) 0.024(2) 0.0005(15) 0.0001(18) -0.0028(15)
O3 0.028(2) 0.0176(18) 0.024(2) -0.0070(16) 0.0077(19) -0.0058(16)
O4 0.028(2) 0.022(2) 0.027(2) -0.0089(17) 0.0100(19) -0.0093(16)
O5 0.026(2) 0.0156(18) 0.026(2) 0.0024(16) -0.0060(18) -0.0070(16)
O6 0.020(2) 0.0166(18) 0.024(2) 0.0016(16) -0.0073(17) -0.0023(15)
O7 0.020(2) 0.0208(19) 0.032(2) 0.0080(17) -0.0038(18) -0.0044(16)
O8 0.025(2) 0.0132(17) 0.026(2) 0.0019(16) -0.0029(18) -0.0046(15)

loop_
_atom_type_symbol
_atom_type_description
_atom_type_scat_dispersion_real
_atom_type_scat_dispersion_imag
_atom_type_scat_source
C C 0.0033 0.0016 'International Tables Vol C Tables 4.2.6.8 and 6.1.1.4'
H H 0.0000 0.0000 'International Tables Vol C Tables 4.2.6.8 and 6.1.1.4'
N N 0.0061 0.0033 'International Tables Vol C Tables 4.2.6.8 and 6.1.1.4'
O O 0.0106 0.0060 'International Tables Vol C Tables 4.2.6.8 and 6.1.1.4'
Ag Ag -0.8971 1.1015 'International Tables Vol C Tables 4.2.6.8 and 6.1.1.4'
Eu Eu -0.1578 3.6682 'International Tables Vol C Tables 4.2.6.8 and 6.1.1.4'

loop_
_geom_angle_atom_site_label_1
_geom_angle_atom_site_label_2
_geom_angle_atom_site_label_3
_geom_angle
_geom_angle_site_symmetry_1
_geom_angle_site_symmetry_3
N1 Ag1 O3 145.54(14) 4_576 .
N1 Ag1 O8 140.35(13) 4_576 2_556
O3 Ag1 O8 74.09(11) . 2_556
N1 C1 N2 114.5(5) . .
N1 C1 H1 122.8 . .
N2 C1 H1 122.8 . .
C7 C2 C3 122.8(5) . .
C7 C2 N2 105.9(5) . .
C3 C2 N2 131.3(5) . .
C4 C3 C2 115.8(5) . .
C4 C3 H3 122.1 . .
C2 C3 H3 122.1 . .
C3 C4 C5 122.2(5) . .
C3 C4 H4 118.9 . .
C5 C4 H4 118.9 . .
C6 C5 C4 120.7(5) . .
C6 C5 C8 120.6(5) . .
C4 C5 C8 118.5(5) . .
C5 C6 C7 117.5(5) . .
C5 C6 H6 121.2 . .
C7 C6 H6 121.2 . .
C6 C7 C2 121.0(5) . .
C6 C7 N1 130.0(5) . .
C2 C7 N1 108.9(4) . .
O1 C8 O2 118.8(5) . .
O1 C8 C5 119.4(5) . .
O2 C8 C5 121.6(5) . .
O4 C9 O3 125.2(5) . .
O4 C9 C9 118.2(6) . 3_567
O3 C9 C9 116.5(6) . 3_567
O8 C10 O6 125.2(5) . .
O8 C10 C11 117.4(4) . .
O6 C10 C11 117.4(4) . .
O6 C10 Eu1 162.6(4) . 4_566
O5 C11 O7 126.9(5) . .
O5 C11 C10 118.6(4) . .
O7 C11 C10 114.5(4) . .
O5 C11 Eu1 161.5(4) . 4_566
O5 Eu1 O2 147.42(12) . 3_566
O5 Eu1 O1 82.18(12) . .
O2 Eu1 O1 121.04(11) 3_566 .
O5 Eu1 O8 126.56(11) . 4_565
O2 Eu1 O8 72.71(11) 3_566 4_565
O1 Eu1 O8 105.08(12) . 4_565
O5 Eu1 O6 67.97(11) . .
O2 Eu1 O6 101.27(11) 3_566 .
O1 Eu1 O6 134.71(11) . .
O8 Eu1 O6 70.86(12) 4_565 .
O5 Eu1 O7 69.77(12) . 4_565
O2 Eu1 O7 137.36(12) 3_566 4_565
O1 Eu1 O7 68.31(12) . 4_565
O8 Eu1 O7 64.92(11) 4_565 4_565
O6 Eu1 O7 69.70(12) . 4_565
O5 Eu1 O3 79.60(11) . .
O2 Eu1 O3 86.42(11) 3_566 .
O1 Eu1 O3 71.61(12) . .
O8 Eu1 O3 153.54(11) 4_565 .
O6 Eu1 O3 130.69(12) . .
O7 Eu1 O3 131.93(11) 4_565 .
O5 Eu1 O4 73.17(12) . 3_567
O2 Eu1 O4 74.26(12) 3_566 3_567
O1 Eu1 O4 133.48(12) . 3_567
O8 Eu1 O4 121.34(12) 4_565 3_567
O6 Eu1 O4 69.91(11) . 3_567
O7 Eu1 O4 132.78(12) 4_565 3_567
O3 Eu1 O4 65.61(11) . 3_567
O5 Eu1 O2 131.28(11) . .
O2 Eu1 O2 69.60(13) 3_566 .
O1 Eu1 O2 51.79(11) . .
O8 Eu1 O2 85.25(11) 4_565 .
O6 Eu1 O2 156.09(11) . .
O7 Eu1 O2 101.47(12) 4_565 .
O3 Eu1 O2 72.07(11) . .
O4 Eu1 O2 125.05(11) 3_567 .
O5 Eu1 C10 107.33(12) . 4_565
O2 Eu1 C10 92.06(12) 3_566 4_565
O1 Eu1 C10 99.27(13) . 4_565
O8 Eu1 C10 19.88(11) 4_565 4_565
O6 Eu1 C10 61.23(13) . 4_565
O7 Eu1 C10 46.32(12) 4_565 4_565
O3 Eu1 C10 168.04(12) . 4_565
O4 Eu1 C10 125.32(12) 3_567 4_565
O2 Eu1 C10 96.28(12) . 4_565
O5 Eu1 C11 83.11(12) . 4_565
O2 Eu1 C11 119.48(12) 3_566 4_565
O1 Eu1 C11 83.42(12) . 4_565
O8 Eu1 C11 46.87(12) 4_565 4_565
O6 Eu1 C11 60.57(12) . 4_565
O7 Eu1 C11 19.42(12) 4_565 4_565
O3 Eu1 C11 151.22(12) . 4_565
O4 Eu1 C11 130.13(12) 3_567 4_565
O2 Eu1 C11 103.68(12) . 4_565
C10 Eu1 C11 27.44(13) 4_565 4_565
O5 Eu1 Eu1 155.65(8) . 3_566
O2 Eu1 Eu1 36.07(8) 3_566 3_566
O1 Eu1 Eu1 85.14(8) . 3_566
O8 Eu1 Eu1 76.87(8) 4_565 3_566
O6 Eu1 Eu1 133.59(8) . 3_566
O7 Eu1 Eu1 123.94(9) 4_565 3_566
O3 Eu1 Eu1 76.69(8) . 3_566
O4 Eu1 Eu1 101.59(8) 3_567 3_566
O2 Eu1 Eu1 33.52(8) . 3_566
C10 Eu1 Eu1 95.16(9) 4_565 3_566
C11 Eu1 Eu1 116.01(9) 4_565 3_566
C1 N1 C7 104.3(4) . .
C1 N1 Ag1 128.6(4) . 4_575
C7 N1 Ag1 127.0(3) . 4_575
C1 N2 C2 106.4(5) . .
C1 N2 H2 126.8 . .
C2 N2 H2 126.8 . .
C8 O1 Eu1 97.3(3) . .
C8 O2 Eu1 154.9(3) . 3_566
C8 O2 Eu1 89.8(3) . .
Eu1 O2 Eu1 110.40(13) 3_566 .
C9 O3 Ag1 98.6(3) . .
C9 O3 Eu1 120.2(3) . .
C9 O4 Eu1 119.5(3) . 3_567
C11 O5 Eu1 118.5(3) . .
C10 O6 Eu1 117.0(3) . .
C11 O7 Eu1 119.5(3) . 4_566
C10 O8 Eu1 118.5(3) . 4_566
C10 O8 Ag1 100.7(3) . 2_546
Eu1 O8 Ag1 137.64(14) 4_566 2_546

loop_
_geom_bond_atom_site_label_1
_geom_bond_atom_site_label_2
_geom_bond_distance
_geom_bond_site_symmetry_2
Ag1 N1 2.171(4) 4_576
Ag1 O3 2.438(3) .
Ag1 O8 2.504(3) 2_556
C1 N1 1.313(7) .
C1 N2 1.332(7) .
C1 H1 0.9300 .
C2 C7 1.388(7) .
C2 C3 1.390(7) .
C2 N2 1.392(7) .
C3 C4 1.379(7) .
C3 H3 0.9300 .
C4 C5 1.414(7) .
C4 H4 0.9300 .
C5 C6 1.381(7) .
C5 C8 1.490(7) .
C6 C7 1.383(7) .
C6 H6 0.9300 .
C7 N1 1.407(6) .
C8 O1 1.259(6) .
C8 O2 1.289(6) .
C9 O4 1.243(6) .
C9 O3 1.261(6) .
C9 C9 1.533(10) 3_567
C10 O8 1.253(6) .
C10 O6 1.259(6) .
C10 C11 1.544(7) .
C11 O5 1.244(6) .
C11 O7 1.249(6) .
Eu1 O5 2.406(3) .
Eu1 O2 2.418(3) 3_566
Eu1 O1 2.435(3) .
Eu1 O8 2.450(3) 4_565
Eu1 O6 2.458(3) .
Eu1 O7 2.467(3) 4_565
Eu1 O3 2.472(3) .
Eu1 O4 2.483(4) 3_567
Eu1 O2 2.578(3) .
N1 Ag1 2.171(4) 4_575
N2 H2 0.8600 .
O2 Eu1 2.418(3) 3_566
O4 Eu1 2.483(4) 3_567
O7 Eu1 2.467(3) 4_566
O8 Eu1 2.450(3) 4_566
O8 Ag1 2.504(3) 2_546
